data_4029075
loop_
_publ_author_name
'Ding, Rui'
'Fu, Jian-Guo'
'Xu, Guang-Qiang'
'Sun, Bing-Feng'
'Lin, Guo-Qiang'

_publ_section_title
;
 Divergent total synthesis of the Lycopodium alkaloids huperzine A,
 huperzine B, and huperzine U.
;
_journal_issue 1
_journal_name_full 'The Journal of organic chemistry'
_journal_page_first 240
_journal_page_last 250
_journal_paper_doi 10.1021/jo402419h
_journal_volume 79
_journal_year 2014
_chemical_formula_sum 'C24 H32 N2 O6'
_chemical_formula_weight 444.52
_chemical_name_systematic
; 
 ? 
;
_space_group_IT_number 61
_symmetry_cell_setting orthorhombic
_symmetry_space_group_name_Hall '-P 2ac 2ab'
_symmetry_space_group_name_H-M 'P b c a'
_atom_sites_solution_hydrogens geom
_atom_sites_solution_primary direct
_atom_sites_solution_secondary difmap
_audit_creation_method SHELXL-97
_cell_angle_alpha 90.00
_cell_angle_beta 90.00
_cell_angle_gamma 90.00
_cell_formula_units_Z 8
_cell_length_a 13.4267(2)
_cell_length_b 17.8534(3)
_cell_length_c 20.7231(3)
_cell_measurement_reflns_used 9878
_cell_measurement_temperature 296(2)
_cell_measurement_theta_max 67.54
_cell_measurement_theta_min 2.47
_cell_volume 4967.58(13)
_computing_cell_refinement 'Bruker SAINT'
_computing_data_collection 'Bruker APEX2'
_computing_data_reduction 'Bruker SAINT'
_computing_molecular_graphics 'Bruker SHELXTL'
_computing_publication_material 'Bruker SHELXTL'
_computing_structure_refinement 'SHELXL-97 (Sheldrick, 1997)'
_computing_structure_solution 'SHELXS-97 (Sheldrick, 1990)'
_diffrn_ambient_temperature 296(2)
_diffrn_measured_fraction_theta_full 0.972
_diffrn_measured_fraction_theta_max 0.972
_diffrn_measurement_device_type 'Bruker APEX-II CCD'
_diffrn_measurement_method '\f and \w scans'
_diffrn_radiation_monochromator graphite
_diffrn_radiation_source 'fine-focus sealed tube'
_diffrn_radiation_type CuK\a
_diffrn_radiation_wavelength 1.54178
_diffrn_reflns_av_R_equivalents 0.0422
_diffrn_reflns_av_sigmaI/netI 0.0397
_diffrn_reflns_limit_h_max 15
_diffrn_reflns_limit_h_min -14
_diffrn_reflns_limit_k_max 20
_diffrn_reflns_limit_k_min -20
_diffrn_reflns_limit_l_max 22
_diffrn_reflns_limit_l_min -23
_diffrn_reflns_number 22124
_diffrn_reflns_theta_full 65.00
_diffrn_reflns_theta_max 65.00
_diffrn_reflns_theta_min 4.27
_diffrn_standards_number 0
_exptl_absorpt_coefficient_mu 0.700
_exptl_absorpt_correction_T_max 0.8726
_exptl_absorpt_correction_T_min 0.8174
_exptl_absorpt_correction_type multi-scan
_exptl_absorpt_process_details sadabs
_exptl_crystal_colour colorless
_exptl_crystal_density_diffrn 1.189
_exptl_crystal_density_method 'not measured'
_exptl_crystal_description block
_exptl_crystal_F_000 1904
_exptl_crystal_size_max 0.30
_exptl_crystal_size_mid 0.25
_exptl_crystal_size_min 0.20
_refine_diff_density_max 0.278
_refine_diff_density_min -0.287
_refine_diff_density_rms 0.057
_refine_ls_extinction_coef 0.00076(15)
_refine_ls_extinction_expression Fc^*^=kFc[1+0.001xFc^2^\l^3^/sin(2\q)]^-1/4^
_refine_ls_extinction_method SHELXL
_refine_ls_goodness_of_fit_ref 1.029
_refine_ls_hydrogen_treatment constr
_refine_ls_matrix_type full
_refine_ls_number_parameters 298
_refine_ls_number_reflns 4104
_refine_ls_number_restraints 0
_refine_ls_restrained_S_all 1.029
_refine_ls_R_factor_all 0.0552
_refine_ls_R_factor_gt 0.0526
_refine_ls_shift/su_max 0.000
_refine_ls_shift/su_mean 0.000
_refine_ls_structure_factor_coef Fsqd
_refine_ls_weighting_details 'calc w=1/[\s^2^(Fo^2^)+(0.1018P)^2^+0.9985P] where P=(Fo^2^+2Fc^2^)/3'
_refine_ls_weighting_scheme calc
_refine_ls_wR_factor_gt 0.1587
_refine_ls_wR_factor_ref 0.1627
_reflns_number_gt 3779
_reflns_number_total 4104
_reflns_threshold_expression >2sigma(I)
_cod_data_source_file jo402419h_si_003.cif
_cod_data_source_block cu_dc1193_0m
_cod_depositor_comments
;
The following automatic conversions were performed:

'_symmetry_cell_setting' value 'Orthorhombic' changed to
'orthorhombic' according to
/usr/data/users/saulius/automatic-downloads/current/ACS/lib/dictionaries/cif_core.dic
dictionary named 'cif_core.dic' version 2.4.2 from 2011-04-26.

Automatic conversion script
Id: cif_fix_values 2281 2013-09-26 08:29:07Z andrius 
;
_cod_original_sg_symbol_H-M Pbca
_cod_database_code 4029075

loop_
_symmetry_equiv_pos_as_xyz
'x, y, z'
'x+1/2, -y+1/2, -z'
'-x, y+1/2, -z+1/2'
'-x+1/2, -y, z+1/2'
'-x, -y, -z'
'-x-1/2, y-1/2, z'
'x, -y-1/2, z-1/2'
'x-1/2, y, -z-1/2'

loop_
_atom_site_label
_atom_site_type_symbol
_atom_site_fract_x
_atom_site_fract_y
_atom_site_fract_z
_atom_site_U_iso_or_equiv
_atom_site_adp_type
_atom_site_occupancy
_atom_site_symmetry_multiplicity
_atom_site_calc_flag
_atom_site_refinement_flags
N1 N 0.64574(11) 0.43063(8) 0.21829(7) 0.0573(4) Uani 1 1 d .
N2 N 0.59688(12) 0.36454(8) 0.48010(7) 0.0630(4) Uani 1 1 d .
O1 O 0.78508(9) 0.49609(9) 0.29675(7) 0.0763(4) Uani 1 1 d .
O2 O 0.52958(16) 0.25809(9) 0.52572(9) 0.1038(6) Uani 1 1 d .
O3 O 0.64024(17) 0.43608(9) 0.10781(7) 0.1001(6) Uani 1 1 d .
O4 O 0.59379(10) 0.53395(7) 0.16840(6) 0.0629(3) Uani 1 1 d .
O5 O 0.74774(14) 0.33988(9) 0.17543(8) 0.0931(5) Uani 1 1 d .
O6 O 0.70381(11) 0.33911(7) 0.28058(7) 0.0732(4) Uani 1 1 d .
C1 C 0.69982(12) 0.49809(9) 0.31621(8) 0.0530(4) Uani 1 1 d .
C2 C 0.61758(12) 0.46623(8) 0.27788(7) 0.0502(4) Uani 1 1 d .
C3 C 0.52361(12) 0.46932(9) 0.29770(8) 0.0519(4) Uani 1 1 d .
H3 H 0.4745 0.4488 0.2715 0.062 Uiso 1 1 calc R
C4 C 0.49262(11) 0.50475(9) 0.36104(8) 0.0527(4) Uani 1 1 d .
C5 C 0.56849(13) 0.56512(9) 0.37869(9) 0.0582(4) Uani 1 1 d .
H5A H 0.5663 0.6050 0.3470 0.070 Uiso 1 1 calc R
H5B H 0.5520 0.5863 0.4205 0.070 Uiso 1 1 calc R
C6 C 0.67244(12) 0.53166(9) 0.38083(8) 0.0562(4) Uani 1 1 d .
H6 H 0.7200 0.5716 0.3909 0.067 Uiso 1 1 calc R
C7 C 0.67732(13) 0.47258(10) 0.43453(8) 0.0591(4) Uani 1 1 d .
H7A H 0.7342 0.4404 0.4266 0.071 Uiso 1 1 calc R
H7B H 0.6885 0.4979 0.4753 0.071 Uiso 1 1 calc R
C8 C 0.58591(12) 0.42434(9) 0.44081(7) 0.0523(4) Uani 1 1 d .
C9 C 0.49711(11) 0.44075(9) 0.40969(8) 0.0515(4) Uani 1 1 d .
C10 C 0.41689(13) 0.39254(11) 0.42077(9) 0.0652(5) Uani 1 1 d .
H10 H 0.3558 0.4019 0.4013 0.078 Uiso 1 1 calc R
C11 C 0.42801(17) 0.33160(11) 0.46023(10) 0.0756(6) Uani 1 1 d .
H11 H 0.3751 0.2992 0.4681 0.091 Uiso 1 1 calc R
C12 C 0.52038(17) 0.31974(10) 0.48797(9) 0.0705(5) Uani 1 1 d .
C13 C 0.38911(14) 0.53969(13) 0.35482(10) 0.0726(5) Uani 1 1 d .
H13A H 0.3916 0.5806 0.3248 0.109 Uiso 1 1 calc R
H13B H 0.3677 0.5577 0.3962 0.109 Uiso 1 1 calc R
H13C H 0.3430 0.5027 0.3395 0.109 Uiso 1 1 calc R
C14 C 0.6246(3) 0.24411(17) 0.55409(18) 0.1329(13) Uani 1 1 d .
H14A H 0.6741 0.2408 0.5208 0.199 Uiso 1 1 calc R
H14B H 0.6225 0.1978 0.5777 0.199 Uiso 1 1 calc R
H14C H 0.6412 0.2843 0.5829 0.199 Uiso 1 1 calc R
C15 C 0.62676(14) 0.46534(9) 0.15873(8) 0.0592(4) Uani 1 1 d .
C16 C 0.55326(14) 0.57959(12) 0.11445(9) 0.0684(5) Uani 1 1 d .
C17 C 0.5184(3) 0.6485(2) 0.14919(15) 0.1444(16) Uani 1 1 d .
H17A H 0.4694 0.6349 0.1808 0.217 Uiso 1 1 calc R
H17B H 0.4895 0.6828 0.1188 0.217 Uiso 1 1 calc R
H17C H 0.5739 0.6720 0.1702 0.217 Uiso 1 1 calc R
C18 C 0.46626(19) 0.5382(2) 0.08480(14) 0.1230(12) Uani 1 1 d .
H18A H 0.4196 0.5250 0.1180 0.185 Uiso 1 1 calc R
H18B H 0.4899 0.4935 0.0640 0.185 Uiso 1 1 calc R
H18C H 0.4342 0.5698 0.0536 0.185 Uiso 1 1 calc R
C19 C 0.63265(17) 0.59630(16) 0.06615(13) 0.0964(8) Uani 1 1 d .
H19A H 0.6070 0.6300 0.0341 0.145 Uiso 1 1 calc R
H19B H 0.6535 0.5506 0.0458 0.145 Uiso 1 1 calc R
H19C H 0.6885 0.6190 0.0875 0.145 Uiso 1 1 calc R
C20 C 0.70451(15) 0.36609(10) 0.22055(9) 0.0656(5) Uani 1 1 d .
C21 C 0.77019(19) 0.27553(11) 0.29763(12) 0.0824(6) Uani 1 1 d .
C22 C 0.8778(2) 0.29724(16) 0.28634(17) 0.1132(10) Uani 1 1 d .
H22A H 0.8895 0.3027 0.2409 0.170 Uiso 1 1 calc R
H22B H 0.9207 0.2589 0.3033 0.170 Uiso 1 1 calc R
H22C H 0.8915 0.3438 0.3077 0.170 Uiso 1 1 calc R
C23 C 0.7395(2) 0.20699(12) 0.26010(16) 0.1069(9) Uani 1 1 d .
H23A H 0.6704 0.1966 0.2680 0.160 Uiso 1 1 calc R
H23B H 0.7790 0.1650 0.2736 0.160 Uiso 1 1 calc R
H23C H 0.7496 0.2157 0.2149 0.160 Uiso 1 1 calc R
C24 C 0.7471(3) 0.26523(15) 0.36884(14) 0.1125(10) Uani 1 1 d .
H24A H 0.7698 0.3082 0.3924 0.169 Uiso 1 1 calc R
H24B H 0.7804 0.2213 0.3845 0.169 Uiso 1 1 calc R
H24C H 0.6766 0.2597 0.3745 0.169 Uiso 1 1 calc R

loop_
_atom_site_aniso_label
_atom_site_aniso_U_11
_atom_site_aniso_U_22
_atom_site_aniso_U_33
_atom_site_aniso_U_23
_atom_site_aniso_U_13
_atom_site_aniso_U_12
N1 0.0641(8) 0.0534(7) 0.0542(8) -0.0061(6) 0.0097(6) 0.0010(6)
N2 0.0729(9) 0.0596(8) 0.0565(8) 0.0009(6) -0.0038(7) 0.0034(7)
O1 0.0498(7) 0.0976(10) 0.0814(9) -0.0020(7) 0.0075(6) -0.0097(6)
O2 0.1377(15) 0.0706(9) 0.1030(12) 0.0246(9) -0.0015(11) -0.0133(9)
O3 0.1635(17) 0.0796(9) 0.0572(9) -0.0153(7) 0.0127(9) 0.0158(10)
O4 0.0709(8) 0.0677(7) 0.0502(6) -0.0066(5) -0.0066(5) 0.0140(6)
O5 0.1167(13) 0.0741(9) 0.0885(10) 0.0027(8) 0.0469(9) 0.0207(8)
O6 0.0898(10) 0.0532(7) 0.0765(9) 0.0083(6) 0.0262(7) 0.0129(6)
C1 0.0491(9) 0.0491(8) 0.0609(10) 0.0041(7) 0.0007(7) -0.0040(6)
C2 0.0530(9) 0.0491(8) 0.0484(9) -0.0030(6) 0.0019(7) 0.0017(6)
C3 0.0499(8) 0.0595(9) 0.0464(8) -0.0055(6) -0.0048(7) -0.0005(7)
C4 0.0460(8) 0.0627(9) 0.0494(8) -0.0066(7) -0.0031(6) 0.0079(7)
C5 0.0667(10) 0.0515(8) 0.0565(9) -0.0076(7) -0.0033(8) 0.0064(7)
C6 0.0532(9) 0.0544(9) 0.0610(10) -0.0059(7) -0.0078(7) -0.0094(7)
C7 0.0528(9) 0.0684(10) 0.0561(9) -0.0026(8) -0.0112(7) -0.0023(7)
C8 0.0558(9) 0.0558(8) 0.0452(8) -0.0055(6) -0.0035(7) 0.0017(7)
C9 0.0487(8) 0.0607(9) 0.0452(8) -0.0091(7) -0.0003(6) 0.0001(7)
C10 0.0565(9) 0.0790(11) 0.0602(10) -0.0105(9) -0.0037(8) -0.0087(8)
C11 0.0829(13) 0.0713(11) 0.0726(12) -0.0061(9) 0.0063(10) -0.0228(10)
C12 0.0914(14) 0.0579(10) 0.0622(11) -0.0011(8) 0.0011(10) -0.0044(9)
C13 0.0565(10) 0.0942(14) 0.0671(12) -0.0012(10) -0.0019(8) 0.0220(9)
C14 0.159(3) 0.0946(19) 0.145(3) 0.0515(19) -0.042(2) 0.0100(19)
C15 0.0676(10) 0.0577(9) 0.0523(10) -0.0116(7) 0.0070(8) -0.0044(8)
C16 0.0560(10) 0.0951(13) 0.0542(10) 0.0054(9) -0.0020(8) 0.0169(9)
C17 0.199(4) 0.141(3) 0.0936(19) 0.0013(18) -0.010(2) 0.110(3)
C18 0.0635(13) 0.218(4) 0.0878(17) 0.030(2) -0.0175(13) -0.0265(18)
C19 0.0688(13) 0.1128(18) 0.1076(18) 0.0398(15) 0.0163(12) 0.0063(12)
C20 0.0747(11) 0.0507(9) 0.0714(11) -0.0012(8) 0.0241(9) -0.0002(8)
C21 0.0958(15) 0.0502(9) 0.1011(15) 0.0133(10) 0.0229(12) 0.0150(10)
C22 0.0908(17) 0.0819(16) 0.167(3) 0.0161(17) 0.0086(18) 0.0100(13)
C23 0.135(2) 0.0532(11) 0.132(2) 0.0050(12) 0.0361(19) 0.0009(12)
C24 0.160(3) 0.0751(14) 0.1028(19) 0.0201(14) 0.0166(18) 0.0305(16)

loop_
_atom_type_symbol
_atom_type_description
_atom_type_scat_dispersion_real
_atom_type_scat_dispersion_imag
_atom_type_scat_source
C C 0.0181 0.0091 'International Tables Vol C Tables 4.2.6.8 and 6.1.1.4'
H H 0.0000 0.0000 'International Tables Vol C Tables 4.2.6.8 and 6.1.1.4'
N N 0.0311 0.0180 'International Tables Vol C Tables 4.2.6.8 and 6.1.1.4'
O O 0.0492 0.0322 'International Tables Vol C Tables 4.2.6.8 and 6.1.1.4'

loop_
_geom_angle_atom_site_label_1
_geom_angle_atom_site_label_2
_geom_angle_atom_site_label_3
_geom_angle
C20 N1 C15 119.72(14)
C20 N1 C2 118.93(14)
C15 N1 C2 120.76(13)
C12 N2 C8 118.13(16)
C12 O2 C14 117.5(2)
C15 O4 C16 121.20(14)
C20 O6 C21 119.57(14)
O1 C1 C2 121.06(16)
O1 C1 C6 122.34(15)
C2 C1 C6 116.59(14)
C3 C2 N1 122.23(15)
C3 C2 C1 121.94(14)
N1 C2 C1 115.83(14)
C2 C3 C4 123.10(14)
C2 C3 H3 118.5
C4 C3 H3 118.5
C3 C4 C9 104.42(13)
C3 C4 C5 108.59(13)
C9 C4 C5 110.13(13)
C3 C4 C13 110.30(14)
C9 C4 C13 113.41(14)
C5 C4 C13 109.79(14)
C6 C5 C4 110.02(13)
C6 C5 H5A 109.7
C4 C5 H5A 109.7
C6 C5 H5B 109.7
C4 C5 H5B 109.7
H5A C5 H5B 108.2
C1 C6 C5 110.70(14)
C1 C6 C7 111.06(14)
C5 C6 C7 109.32(14)
C1 C6 H6 108.6
C5 C6 H6 108.6
C7 C6 H6 108.6
C8 C7 C6 114.91(13)
C8 C7 H7A 108.5
C6 C7 H7A 108.5
C8 C7 H7B 108.5
C6 C7 H7B 108.5
H7A C7 H7B 107.5
N2 C8 C9 122.75(15)
N2 C8 C7 114.55(14)
C9 C8 C7 122.69(15)
C8 C9 C10 117.14(16)
C8 C9 C4 119.97(14)
C10 C9 C4 122.65(15)
C11 C10 C9 120.22(17)
C11 C10 H10 119.9
C9 C10 H10 119.9
C10 C11 C12 117.88(18)
C10 C11 H11 121.1
C12 C11 H11 121.1
N2 C12 O2 119.7(2)
N2 C12 C11 123.84(18)
O2 C12 C11 116.47(19)
C4 C13 H13A 109.5
C4 C13 H13B 109.5
H13A C13 H13B 109.5
C4 C13 H13C 109.5
H13A C13 H13C 109.5
H13B C13 H13C 109.5
O2 C14 H14A 109.5
O2 C14 H14B 109.5
H14A C14 H14B 109.5
O2 C14 H14C 109.5
H14A C14 H14C 109.5
H14B C14 H14C 109.5
O3 C15 O4 126.39(18)
O3 C15 N1 123.88(17)
O4 C15 N1 109.72(13)
O4 C16 C19 110.64(16)
O4 C16 C17 101.70(16)
C19 C16 C17 112.4(3)
O4 C16 C18 108.7(2)
C19 C16 C18 112.1(2)
C17 C16 C18 110.8(3)
C16 C17 H17A 109.5
C16 C17 H17B 109.5
H17A C17 H17B 109.5
C16 C17 H17C 109.5
H17A C17 H17C 109.5
H17B C17 H17C 109.5
C16 C18 H18A 109.5
C16 C18 H18B 109.5
H18A C18 H18B 109.5
C16 C18 H18C 109.5
H18A C18 H18C 109.5
H18B C18 H18C 109.5
C16 C19 H19A 109.5
C16 C19 H19B 109.5
H19A C19 H19B 109.5
C16 C19 H19C 109.5
H19A C19 H19C 109.5
H19B C19 H19C 109.5
O5 C20 O6 126.25(18)
O5 C20 N1 124.78(18)
O6 C20 N1 108.97(14)
O6 C21 C23 109.5(2)
O6 C21 C22 109.88(17)
C23 C21 C22 112.9(2)
O6 C21 C24 101.62(17)
C23 C21 C24 110.3(2)
C22 C21 C24 112.1(3)
C21 C22 H22A 109.5
C21 C22 H22B 109.5
H22A C22 H22B 109.5
C21 C22 H22C 109.5
H22A C22 H22C 109.5
H22B C22 H22C 109.5
C21 C23 H23A 109.5
C21 C23 H23B 109.5
H23A C23 H23B 109.5
C21 C23 H23C 109.5
H23A C23 H23C 109.5
H23B C23 H23C 109.5
C21 C24 H24A 109.5
C21 C24 H24B 109.5
H24A C24 H24B 109.5
C21 C24 H24C 109.5
H24A C24 H24C 109.5
H24B C24 H24C 109.5

loop_
_geom_bond_atom_site_label_1
_geom_bond_atom_site_label_2
_geom_bond_distance
N1 C20 1.397(2)
N1 C15 1.404(2)
N1 C2 1.439(2)
N2 C12 1.312(3)
N2 C8 1.351(2)
O1 C1 1.214(2)
O2 C12 1.356(2)
O2 C14 1.427(4)
O3 C15 1.191(2)
O4 C15 1.318(2)
O4 C16 1.487(2)
O5 C20 1.196(2)
O6 C20 1.334(2)
O6 C21 1.486(2)
C1 C2 1.474(2)
C1 C6 1.513(2)
C2 C3 1.328(2)
C3 C4 1.515(2)
C3 H3 0.9300
C4 C9 1.525(2)
C4 C5 1.527(2)
C4 C13 1.529(2)
C5 C6 1.519(2)
C5 H5A 0.9700
C5 H5B 0.9700
C6 C7 1.535(2)
C6 H6 0.9800
C7 C8 1.505(2)
C7 H7A 0.9700
C7 H7B 0.9700
C8 C9 1.387(2)
C9 C10 1.398(2)
C10 C11 1.369(3)
C10 H10 0.9300
C11 C12 1.383(3)
C11 H11 0.9300
C13 H13A 0.9600
C13 H13B 0.9600
C13 H13C 0.9600
C14 H14A 0.9600
C14 H14B 0.9600
C14 H14C 0.9600
C16 C19 1.492(3)
C16 C17 1.500(4)
C16 C18 1.513(3)
C17 H17A 0.9600
C17 H17B 0.9600
C17 H17C 0.9600
C18 H18A 0.9600
C18 H18B 0.9600
C18 H18C 0.9600
C19 H19A 0.9600
C19 H19B 0.9600
C19 H19C 0.9600
C21 C23 1.507(4)
C21 C22 1.515(4)
C21 C24 1.519(4)
C22 H22A 0.9600
C22 H22B 0.9600
C22 H22C 0.9600
C23 H23A 0.9600
C23 H23B 0.9600
C23 H23C 0.9600
C24 H24A 0.9600
C24 H24B 0.9600
C24 H24C 0.9600

loop_
_geom_torsion_atom_site_label_1
_geom_torsion_atom_site_label_2
_geom_torsion_atom_site_label_3
_geom_torsion_atom_site_label_4
_geom_torsion
C20 N1 C2 C3 -114.11(19)
C15 N1 C2 C3 74.7(2)
C20 N1 C2 C1 64.94(19)
C15 N1 C2 C1 -106.24(18)
O1 C1 C2 C3 -178.52(17)
C6 C1 C2 C3 2.6(2)
O1 C1 C2 N1 2.4(2)
C6 C1 C2 N1 -176.50(13)
N1 C2 C3 C4 178.40(14)
C1 C2 C3 C4 -0.6(3)
C2 C3 C4 C9 -89.99(18)
C2 C3 C4 C5 27.5(2)
C2 C3 C4 C13 147.83(17)
C3 C4 C5 C6 -55.82(18)
C9 C4 C5 C6 57.95(17)
C13 C4 C5 C6 -176.48(15)
O1 C1 C6 C5 149.23(17)
C2 C1 C6 C5 -31.85(19)
O1 C1 C6 C7 -89.14(19)
C2 C1 C6 C7 89.77(16)
C4 C5 C6 C1 59.18(18)
C4 C5 C6 C7 -63.47(17)
C1 C6 C7 C8 -83.00(17)
C5 C6 C7 C8 39.43(19)
C12 N2 C8 C9 1.2(2)
C12 N2 C8 C7 -179.92(16)
C6 C7 C8 N2 169.06(14)
C6 C7 C8 C9 -12.0(2)
N2 C8 C9 C10 0.4(2)
C7 C8 C9 C10 -178.41(15)
N2 C8 C9 C4 -174.15(14)
C7 C8 C9 C4 7.0(2)
C3 C4 C9 C8 86.87(17)
C5 C4 C9 C8 -29.54(19)
C13 C4 C9 C8 -153.02(15)
C3 C4 C9 C10 -87.37(18)
C5 C4 C9 C10 156.22(15)
C13 C4 C9 C10 32.7(2)
C8 C9 C10 C11 -0.8(2)
C4 C9 C10 C11 173.56(16)
C9 C10 C11 C12 -0.3(3)
C8 N2 C12 O2 178.26(17)
C8 N2 C12 C11 -2.4(3)
C14 O2 C12 N2 -1.5(3)
C14 O2 C12 C11 179.1(2)
C10 C11 C12 N2 2.0(3)
C10 C11 C12 O2 -178.68(18)
C16 O4 C15 O3 10.2(3)
C16 O4 C15 N1 -170.62(14)
C20 N1 C15 O3 15.7(3)
C2 N1 C15 O3 -173.2(2)
C20 N1 C15 O4 -163.49(15)
C2 N1 C15 O4 7.6(2)
C15 O4 C16 C19 -65.0(2)
C15 O4 C16 C17 175.5(2)
C15 O4 C16 C18 58.6(2)
C21 O6 C20 O5 7.3(3)
C21 O6 C20 N1 -172.92(17)
C15 N1 C20 O5 6.0(3)
C2 N1 C20 O5 -165.2(2)
C15 N1 C20 O6 -173.76(15)
C2 N1 C20 O6 15.0(2)
C20 O6 C21 C23 -64.7(2)
C20 O6 C21 C22 59.8(3)
C20 O6 C21 C24 178.6(2)
